data_4311923
loop_
_publ_author_name
'Bao-Hui Ye'
'Bing-Bing Ding'
'Yan-Qin Weng'
'Xiao-Ming Chen'

_publ_contact_author
;
      Ye, Bao-Hui
      School of Chemistry and Chemical Engineering
      Sun Yat-Sen University
      Guangzhou 510275
      P. R. China.        
;
_publ_contact_author_email cesybh@zsu.edu.cn
_publ_contact_author_fax '86 20 84112245'
_publ_contact_author_phone 86-20-84113986
_publ_section_title
;
 Formation of One-Dimensional Metal-Water Chain Containing Cyclic Water
 Hexamers
;
_journal_name_full 'Inorganic Chemistry'
_journal_page_first 6866
_journal_page_last 6868
_journal_paper_doi 10.1021/ic049232f
_journal_volume 43
_journal_year 2004
_chemical_formula_sum 'C12 H16 N5 O5 Zn0.5'
_chemical_formula_weight 342.98
_chemical_name_systematic
; 
 ? 
;
_space_group_IT_number 2
_symmetry_cell_setting triclinic
_symmetry_space_group_name_Hall '-P 1'
_symmetry_space_group_name_H-M 'P -1'
_atom_sites_solution_hydrogens geom
_atom_sites_solution_primary direct
_atom_sites_solution_secondary difmap
_audit_creation_method SHELXL-97
_cell_angle_alpha 104.909(8)
_cell_angle_beta 101.030(7)
_cell_angle_gamma 107.872(7)
_cell_formula_units_Z 2
_cell_length_a 8.757(4)
_cell_length_b 9.427(4)
_cell_length_c 10.313(5)
_cell_measurement_reflns_used 5427
_cell_measurement_temperature 293(2)
_cell_measurement_theta_max 24.99
_cell_measurement_theta_min 2.14
_cell_volume 748.4(6)
_computing_structure_refinement 'SHELXL-97 (Sheldrick, 1997)'
_computing_structure_solution 'SHELXS-97 (Sheldrick, 1990)'
_diffrn_ambient_temperature 293(2)
_diffrn_measured_fraction_theta_full 0.991
_diffrn_measured_fraction_theta_max 0.991
_diffrn_measurement_device_type 'Bruker Smart Apex CCD area detector'
_diffrn_measurement_method 'phi and omega scans'
_diffrn_radiation_monochromator graphite
_diffrn_radiation_source 'fine-focus sealed tube'
_diffrn_radiation_type MoK\a
_diffrn_radiation_wavelength 0.71073
_diffrn_reflns_av_R_equivalents 0.0175
_diffrn_reflns_av_sigmaI/netI 0.0303
_diffrn_reflns_limit_h_max 10
_diffrn_reflns_limit_h_min -10
_diffrn_reflns_limit_k_max 11
_diffrn_reflns_limit_k_min -11
_diffrn_reflns_limit_l_max 12
_diffrn_reflns_limit_l_min -12
_diffrn_reflns_number 5427
_diffrn_reflns_theta_full 24.99
_diffrn_reflns_theta_max 24.99
_diffrn_reflns_theta_min 2.14
_diffrn_standards_decay_% 0
_exptl_absorpt_coefficient_mu 0.892
_exptl_absorpt_correction_T_max 0.9321
_exptl_absorpt_correction_T_min 0.7819
_exptl_absorpt_correction_type multi-scan
_exptl_crystal_colour colorless
_exptl_crystal_density_diffrn 1.522
_exptl_crystal_density_method 'not measured'
_exptl_crystal_description block
_exptl_crystal_F_000 356
_exptl_crystal_size_max 0.29
_exptl_crystal_size_mid 0.12
_exptl_crystal_size_min 0.08
_refine_diff_density_max 0.266
_refine_diff_density_min -0.207
_refine_diff_density_rms 0.054
_refine_ls_extinction_method none
_refine_ls_goodness_of_fit_ref 1.050
_refine_ls_hydrogen_treatment mixed
_refine_ls_matrix_type full
_refine_ls_number_parameters 221
_refine_ls_number_reflns 2627
_refine_ls_number_restraints 8
_refine_ls_restrained_S_all 1.050
_refine_ls_R_factor_all 0.0360
_refine_ls_R_factor_gt 0.0333
_refine_ls_shift/su_max 0.000
_refine_ls_shift/su_mean 0.000
_refine_ls_structure_factor_coef Fsqd
_refine_ls_weighting_details 'calc w=1/[\s^2^(Fo^2^)+(0.0459P)^2^+0.2673P] where P=(Fo^2^+2Fc^2^)/3'
_refine_ls_weighting_scheme calc
_refine_ls_wR_factor_gt 0.0849
_refine_ls_wR_factor_ref 0.0865
_reflns_number_gt 2428
_reflns_number_total 2627
_reflns_threshold_expression >2sigma(I)
_cod_data_source_file ic049232fsi20040612_034825_2.cif
_cod_data_source_block complex_1
_cod_depositor_comments
;
The following automatic conversions were performed:
'_symmetry_cell_setting' value 'Triclinic' changed to 'triclinic'
according to '/home/saulius/struct/CIF-dictionaries/cif_core.dic'
dictionary named 'cif_core.dic' version 2.4.1 from 2010-06-29.

Automatic conversion script
Id: cif_fix_enum 1527 2010-12-29 10:47:43Z saulius 
;
_cod_original_cell_volume 748.5(6)
_cod_original_formula_sum 'C12 H16 N5 O5 Zn0.50'
_cod_database_code 4311923

loop_
_symmetry_equiv_pos_as_xyz
'x, y, z'
'-x, -y, -z'

loop_
_atom_site_label
_atom_site_type_symbol
_atom_site_fract_x
_atom_site_fract_y
_atom_site_fract_z
_atom_site_U_iso_or_equiv
_atom_site_adp_type
_atom_site_occupancy
_atom_site_symmetry_multiplicity
_atom_site_calc_flag
_atom_site_refinement_flags
_atom_site_disorder_assembly
_atom_site_disorder_group
Zn Zn 0.5000 0.5000 0.5000 0.03158(14) Uani 1 2 d S . .
N1 N 0.3181(2) 0.2663(2) 0.44068(19) 0.0314(4) Uani 1 1 d . . .
N2 N 0.2735(2) 0.5375(2) 0.42346(19) 0.0321(4) Uani 1 1 d . . .
N3 N 0.0482(2) 0.1172(2) 0.3622(2) 0.0365(4) Uani 1 1 d . . .
H3 H -0.0587 0.0887 0.3300 0.044 Uiso 1 1 calc R . .
N4 N -0.0013(2) 0.4241(2) 0.3342(2) 0.0343(4) Uani 1 1 d . . .
H4 H -0.1009 0.3524 0.3028 0.041 Uiso 1 1 calc R . .
N5 N 1.0990(2) 0.7968(3) 1.0011(2) 0.0517(6) Uani 1 1 d . . .
O1 O 1.67116(18) 1.21777(18) 1.24560(18) 0.0407(4) Uani 1 1 d . . .
O2 O 1.70758(19) 1.00423(19) 1.27587(19) 0.0453(4) Uani 1 1 d . . .
C1 C 0.2975(3) 0.1157(3) 0.4393(3) 0.0379(5) Uani 1 1 d . . .
H1 H 0.3839 0.0824 0.4675 0.046 Uiso 1 1 calc R . .
C2 C 0.1328(3) 0.0235(3) 0.3909(3) 0.0427(6) Uani 1 1 d . . .
H2 H 0.0857 -0.0835 0.3793 0.051 Uiso 1 1 calc R . .
C3 C 0.1642(3) 0.2622(2) 0.3940(2) 0.0296(4) Uani 1 1 d . . .
C4 C 0.1410(2) 0.4045(2) 0.3829(2) 0.0288(4) Uani 1 1 d . . .
C5 C 0.0412(3) 0.5791(3) 0.3436(3) 0.0397(5) Uani 1 1 d . . .
H5 H -0.0313 0.6279 0.3176 0.048 Uiso 1 1 calc R . .
C6 C 0.2109(3) 0.6477(3) 0.3988(3) 0.0380(5) Uani 1 1 d . . .
H6 H 0.2748 0.7535 0.4170 0.046 Uiso 1 1 calc R . .
C7 C 1.1734(3) 0.9455(3) 1.0070(3) 0.0463(6) Uani 1 1 d . . .
H7 H 1.1101 0.9893 0.9590 0.056 Uiso 1 1 calc R . .
C8 C 1.3391(3) 1.0382(3) 1.0805(2) 0.0380(5) Uani 1 1 d . . .
H8 H 1.3846 1.1421 1.0825 0.046 Uiso 1 1 calc R . .
C9 C 1.4364(3) 0.9751(3) 1.1508(2) 0.0322(5) Uani 1 1 d . . .
C10 C 1.3630(3) 0.8203(3) 1.1430(3) 0.0445(6) Uani 1 1 d . . .
H10 H 1.4250 0.7724 1.1868 0.053 Uiso 1 1 calc R . .
C11 C 1.1945(3) 0.7368(3) 1.0686(3) 0.0552(7) Uani 1 1 d . . .
H11 H 1.1455 0.6330 1.0658 0.066 Uiso 1 1 calc R . .
C12 C 1.6196(3) 1.0735(3) 1.2308(2) 0.0329(5) Uani 1 1 d . . .
O1W O 0.46831(19) 0.55137(18) 0.71320(16) 0.0356(4) Uani 1 1 d D . .
H1WB H 0.4272 0.6192 0.7268 0.053 Uiso 1 1 calc RD . .
H1WA H 0.402(4) 0.4614(18) 0.709(6) 0.17(2) Uiso 1 1 d D . .
O2W O 0.7500(3) 0.6222(3) 0.9423(3) 0.0642(5) Uani 1 1 d D . .
H2WA H 0.669(5) 0.592(7) 0.869(4) 0.19(3) Uiso 1 1 d D . .
H2WB H 0.8510(18) 0.668(4) 0.948(4) 0.079(11) Uiso 1 1 d D . .
O3W O 0.7319(2) 0.6990(2) 1.2190(2) 0.0547(5) Uani 1 1 d D . .
H3WB H 0.7171 0.7861 1.2367 0.066 Uiso 1 1 d RD . .
H3WA H 0.725(7) 0.662(4) 1.1332(18) 0.18(3) Uiso 1 1 d D . .

loop_
_atom_site_aniso_label
_atom_site_aniso_U_11
_atom_site_aniso_U_22
_atom_site_aniso_U_33
_atom_site_aniso_U_23
_atom_site_aniso_U_13
_atom_site_aniso_U_12
Zn 0.02095(19) 0.0286(2) 0.0408(2) 0.01208(16) 0.00407(14) 0.00631(14)
N1 0.0248(9) 0.0293(9) 0.0367(10) 0.0098(8) 0.0049(7) 0.0091(8)
N2 0.0248(9) 0.0290(9) 0.0393(10) 0.0113(8) 0.0062(8) 0.0082(8)
N3 0.0237(9) 0.0305(10) 0.0488(12) 0.0130(9) 0.0044(8) 0.0055(8)
N4 0.0218(9) 0.0309(9) 0.0424(11) 0.0100(8) 0.0014(8) 0.0066(8)
N5 0.0263(10) 0.0633(15) 0.0497(13) 0.0097(11) 0.0069(9) 0.0061(10)
O1 0.0263(8) 0.0311(8) 0.0555(11) 0.0091(7) 0.0053(7) 0.0074(7)
O2 0.0279(8) 0.0407(9) 0.0609(11) 0.0222(8) 0.0004(7) 0.0080(7)
C1 0.0320(12) 0.0334(12) 0.0510(14) 0.0172(11) 0.0086(10) 0.0155(10)
C2 0.0402(13) 0.0276(11) 0.0598(16) 0.0180(11) 0.0112(11) 0.0114(10)
C3 0.0245(10) 0.0285(11) 0.0312(11) 0.0077(9) 0.0055(8) 0.0073(9)
C4 0.0228(10) 0.0301(11) 0.0296(11) 0.0084(9) 0.0053(8) 0.0076(9)
C5 0.0318(12) 0.0372(12) 0.0526(15) 0.0194(11) 0.0066(10) 0.0163(10)
C6 0.0317(12) 0.0281(11) 0.0513(14) 0.0155(10) 0.0072(10) 0.0085(9)
C7 0.0297(12) 0.0624(17) 0.0436(14) 0.0145(12) 0.0078(10) 0.0179(12)
C8 0.0308(12) 0.0434(13) 0.0393(13) 0.0110(11) 0.0108(10) 0.0157(10)
C9 0.0252(11) 0.0349(12) 0.0327(12) 0.0080(9) 0.0097(9) 0.0083(9)
C10 0.0318(12) 0.0431(14) 0.0535(15) 0.0190(12) 0.0065(11) 0.0086(11)
C11 0.0367(14) 0.0437(14) 0.0674(19) 0.0148(13) 0.0091(13) -0.0014(12)
C12 0.0264(11) 0.0351(12) 0.0351(12) 0.0105(10) 0.0092(9) 0.0096(10)
O1W 0.0328(8) 0.0328(8) 0.0401(9) 0.0113(7) 0.0097(7) 0.0124(7)
O2W 0.0361(11) 0.0703(14) 0.0739(15) 0.0240(11) 0.0094(10) 0.0080(10)
O3W 0.0537(11) 0.0495(11) 0.0684(14) 0.0242(10) 0.0201(10) 0.0246(9)

loop_
_atom_type_symbol
_atom_type_description
_atom_type_scat_dispersion_real
_atom_type_scat_dispersion_imag
_atom_type_scat_source
C C 0.0033 0.0016 'International Tables Vol C Tables 4.2.6.8 and 6.1.1.4'
H H 0.0000 0.0000 'International Tables Vol C Tables 4.2.6.8 and 6.1.1.4'
N N 0.0061 0.0033 'International Tables Vol C Tables 4.2.6.8 and 6.1.1.4'
O O 0.0106 0.0060 'International Tables Vol C Tables 4.2.6.8 and 6.1.1.4'
Zn Zn 0.2839 1.4301 'International Tables Vol C Tables 4.2.6.8 and 6.1.1.4'

loop_
_geom_angle_atom_site_label_1
_geom_angle_atom_site_label_2
_geom_angle_atom_site_label_3
_geom_angle
_geom_angle_site_symmetry_1
_geom_angle_site_symmetry_3
_geom_angle_publ_flag
N1 Zn N1 180.000(1) . 2_666 ?
N1 Zn N2 100.41(7) . 2_666 ?
N1 Zn N2 79.59(7) 2_666 2_666 ?
N1 Zn N2 79.59(7) . . ?
N1 Zn N2 100.41(7) 2_666 . ?
N2 Zn N2 180.000(1) 2_666 . ?
N1 Zn O1W 89.52(7) . . ?
N1 Zn O1W 90.48(7) 2_666 . ?
N2 Zn O1W 90.02(6) 2_666 . ?
N2 Zn O1W 89.98(6) . . ?
N1 Zn O1W 90.48(7) . 2_666 ?
N1 Zn O1W 89.52(7) 2_666 2_666 ?
N2 Zn O1W 89.98(6) 2_666 2_666 ?
N2 Zn O1W 90.02(6) . 2_666 ?
O1W Zn O1W 180.0 . 2_666 ?
C3 N1 C1 105.34(17) . . ?
C3 N1 Zn 111.00(14) . . ?
C1 N1 Zn 143.52(14) . . ?
C4 N2 C6 105.11(17) . . ?
C4 N2 Zn 110.53(13) . . ?
C6 N2 Zn 144.36(15) . . ?
C3 N3 C2 106.70(18) . . ?
C4 N4 C5 107.16(18) . . ?
C7 N5 C11 116.5(2) . . ?
C2 C1 N1 109.53(19) . . ?
C1 C2 N3 106.9(2) . . ?
N1 C3 N3 111.49(18) . . ?
N1 C3 C4 119.53(18) . . ?
N3 C3 C4 128.97(19) . . ?
N2 C4 N4 111.82(18) . . ?
N2 C4 C3 119.27(18) . . ?
N4 C4 C3 128.90(19) . . ?
C6 C5 N4 106.11(19) . . ?
C5 C6 N2 109.8(2) . . ?
N5 C7 C8 123.7(2) . . ?
C7 C8 C9 119.2(2) . . ?
C10 C9 C8 117.9(2) . . ?
C10 C9 C12 121.7(2) . . ?
C8 C9 C12 120.4(2) . . ?
C9 C10 C11 118.9(2) . . ?
N5 C11 C10 123.8(3) . . ?
O2 C12 O1 125.1(2) . . ?
O2 C12 C9 117.58(19) . . ?
O1 C12 C9 117.33(18) . . ?

loop_
_geom_bond_atom_site_label_1
_geom_bond_atom_site_label_2
_geom_bond_distance
_geom_bond_site_symmetry_2
_geom_bond_publ_flag
Zn N1 2.1318(19) . ?
Zn N1 2.1318(19) 2_666 ?
Zn N2 2.1579(18) 2_666 ?
Zn N2 2.1579(18) . ?
Zn O1W 2.2169(18) . ?
Zn O1W 2.2169(18) 2_666 ?
N1 C3 1.327(3) . ?
N1 C1 1.371(3) . ?
N2 C4 1.321(3) . ?
N2 C6 1.370(3) . ?
N3 C3 1.341(3) . ?
N3 C2 1.367(3) . ?
N4 C4 1.338(3) . ?
N4 C5 1.365(3) . ?
N5 C7 1.332(3) . ?
N5 C11 1.332(4) . ?
O1 C12 1.252(3) . ?
O2 C12 1.251(3) . ?
C1 C2 1.348(3) . ?
C3 C4 1.445(3) . ?
C5 C6 1.359(3) . ?
C7 C8 1.379(3) . ?
C8 C9 1.380(3) . ?
C9 C10 1.376(3) . ?
C9 C12 1.517(3) . ?
C10 C11 1.389(4) . ?

loop_
_geom_torsion_atom_site_label_1
_geom_torsion_atom_site_label_2
_geom_torsion_atom_site_label_3
_geom_torsion_atom_site_label_4
_geom_torsion
_geom_torsion_site_symmetry_1
_geom_torsion_site_symmetry_2
_geom_torsion_site_symmetry_3
_geom_torsion_site_symmetry_4
_geom_torsion_publ_flag
N1 Zn N1 C3 -111(100) 2_666 . . . ?
N2 Zn N1 C3 177.67(15) 2_666 . . . ?
N2 Zn N1 C3 -2.33(15) . . . . ?
O1W Zn N1 C3 87.73(15) . . . . ?
O1W Zn N1 C3 -92.27(15) 2_666 . . . ?
N1 Zn N1 C1 75(100) 2_666 . . . ?
N2 Zn N1 C1 3.0(3) 2_666 . . . ?
N2 Zn N1 C1 -177.0(3) . . . . ?
O1W Zn N1 C1 -86.9(3) . . . . ?
O1W Zn N1 C1 93.1(3) 2_666 . . . ?
N1 Zn N2 C4 1.34(14) . . . . ?
N1 Zn N2 C4 -178.66(14) 2_666 . . . ?
N2 Zn N2 C4 98(100) 2_666 . . . ?
O1W Zn N2 C4 -88.18(14) . . . . ?
O1W Zn N2 C4 91.82(14) 2_666 . . . ?
N1 Zn N2 C6 -178.1(3) . . . . ?
N1 Zn N2 C6 1.9(3) 2_666 . . . ?
N2 Zn N2 C6 -81(100) 2_666 . . . ?
O1W Zn N2 C6 92.4(3) . . . . ?
O1W Zn N2 C6 -87.6(3) 2_666 . . . ?
C3 N1 C1 C2 0.6(3) . . . . ?
Zn N1 C1 C2 175.42(19) . . . . ?
N1 C1 C2 N3 -0.4(3) . . . . ?
C3 N3 C2 C1 0.1(3) . . . . ?
C1 N1 C3 N3 -0.6(2) . . . . ?
Zn N1 C3 N3 -177.27(14) . . . . ?
C1 N1 C3 C4 179.76(19) . . . . ?
Zn N1 C3 C4 3.0(2) . . . . ?
C2 N3 C3 N1 0.3(3) . . . . ?
C2 N3 C3 C4 180.0(2) . . . . ?
C6 N2 C4 N4 0.0(2) . . . . ?
Zn N2 C4 N4 -179.68(14) . . . . ?
C6 N2 C4 C3 179.5(2) . . . . ?
Zn N2 C4 C3 -0.2(2) . . . . ?
C5 N4 C4 N2 0.0(3) . . . . ?
C5 N4 C4 C3 -179.4(2) . . . . ?
N1 C3 C4 N2 -2.0(3) . . . . ?
N3 C3 C4 N2 178.4(2) . . . . ?
N1 C3 C4 N4 177.4(2) . . . . ?
N3 C3 C4 N4 -2.3(4) . . . . ?
C4 N4 C5 C6 0.0(3) . . . . ?
N4 C5 C6 N2 0.0(3) . . . . ?
C4 N2 C6 C5 0.0(3) . . . . ?
Zn N2 C6 C5 179.5(2) . . . . ?
C11 N5 C7 C8 -1.4(4) . . . . ?
N5 C7 C8 C9 1.1(4) . . . . ?
C7 C8 C9 C10 0.6(3) . . . . ?
C7 C8 C9 C12 179.2(2) . . . . ?
C8 C9 C10 C11 -1.7(4) . . . . ?
C12 C9 C10 C11 179.7(2) . . . . ?
C7 N5 C11 C10 0.2(4) . . . . ?
C9 C10 C11 N5 1.4(4) . . . . ?
C10 C9 C12 O2 8.3(3) . . . . ?
C8 C9 C12 O2 -170.2(2) . . . . ?
C10 C9 C12 O1 -172.2(2) . . . . ?
C8 C9 C12 O1 9.2(3) . . . . ?
